data_7224143
loop_
_publ_author_name
'You, Zhonglu'
'Liu, Mingyang'
'Wang, Cunfang'
'Sheng, Gui-Hua'
'Zhao, Xinlu'
'Qu, Dan'
'Niu, Fang'

_publ_section_title
;
 Inhibition studies of Helicobacter pylori urease with Schiff base
 copper(II) complexes
;
_journal_name_full 'RSC Adv.'
_journal_paper_doi 10.1039/C6RA00500D
_journal_year 2016
_chemical_formula_sum 'C15 H17 Cl Cu N2 O2'
_chemical_formula_weight 356.30
_chemical_name_systematic
; 
 ? 
;
_space_group_IT_number 2
_symmetry_cell_setting triclinic
_symmetry_space_group_name_Hall '-P 1'
_symmetry_space_group_name_H-M 'P -1'
_atom_sites_solution_hydrogens geom
_atom_sites_solution_primary direct
_atom_sites_solution_secondary difmap
_audit_creation_method SHELXL-97
_audit_update_record
;
2015-08-15 deposited with the CCDC.
2016-02-04 downloaded from the CCDC.
;
_cell_angle_alpha 100.605(3)
_cell_angle_beta 98.485(3)
_cell_angle_gamma 91.807(3)
_cell_formula_units_Z 2
_cell_length_a 7.2905(8)
_cell_length_b 9.0921(10)
_cell_length_c 11.8121(13)
_cell_measurement_reflns_used 5779
_cell_measurement_temperature 298(2)
_cell_measurement_theta_max 27.5
_cell_measurement_theta_min 2.6
_cell_volume 759.79(15)
_computing_structure_refinement 'SHELXL-97 (Sheldrick, 1997)'
_computing_structure_solution 'SHELXS-97 (Sheldrick, 1990)'
_diffrn_ambient_temperature 298(2)
_diffrn_measured_fraction_theta_full 0.978
_diffrn_measured_fraction_theta_max 0.978
_diffrn_radiation_monochromator graphite
_diffrn_radiation_source 'fine-focus sealed tube'
_diffrn_radiation_type MoK\a
_diffrn_radiation_wavelength 0.71073
_diffrn_reflns_av_R_equivalents 0.0357
_diffrn_reflns_av_sigmaI/netI 0.0436
_diffrn_reflns_limit_h_max 8
_diffrn_reflns_limit_h_min -8
_diffrn_reflns_limit_k_max 11
_diffrn_reflns_limit_k_min -10
_diffrn_reflns_limit_l_max 14
_diffrn_reflns_limit_l_min -14
_diffrn_reflns_number 6463
_diffrn_reflns_theta_full 25.49
_diffrn_reflns_theta_max 25.49
_diffrn_reflns_theta_min 2.61
_exptl_absorpt_coefficient_mu 1.618
_exptl_absorpt_correction_T_max 0.7073
_exptl_absorpt_correction_T_min 0.6879
_exptl_absorpt_correction_type multi-scan
_exptl_absorpt_process_details SADABS
_exptl_crystal_colour blue
_exptl_crystal_density_diffrn 1.557
_exptl_crystal_density_method 'not measured'
_exptl_crystal_description block
_exptl_crystal_F_000 366
_exptl_crystal_size_max 0.25
_exptl_crystal_size_mid 0.23
_exptl_crystal_size_min 0.23
_refine_diff_density_max 0.714
_refine_diff_density_min -0.478
_refine_diff_density_rms 0.076
_refine_ls_extinction_method none
_refine_ls_goodness_of_fit_ref 1.074
_refine_ls_hydrogen_treatment mixed
_refine_ls_matrix_type full
_refine_ls_number_parameters 193
_refine_ls_number_reflns 2760
_refine_ls_number_restraints 0
_refine_ls_restrained_S_all 1.074
_refine_ls_R_factor_all 0.0478
_refine_ls_R_factor_gt 0.0417
_refine_ls_shift/su_max 0.001
_refine_ls_shift/su_mean 0.000
_refine_ls_structure_factor_coef Fsqd
_refine_ls_weighting_details 'calc w=1/[\s^2^(Fo^2^)+(0.0289P)^2^+1.2979P] where P=(Fo^2^+2Fc^2^)/3'
_refine_ls_weighting_scheme calc
_refine_ls_wR_factor_gt 0.1010
_refine_ls_wR_factor_ref 0.1061
_reflns_number_gt 2490
_reflns_number_total 2760
_reflns_threshold_expression >2sigma(I)
_cod_data_source_file c6ra00500d2.cif
_cod_data_source_block 5
_cod_original_cell_volume 759.79(14)
_cod_original_sg_symbol_H-M P-1
_cod_database_code 7224143

loop_
_symmetry_equiv_pos_as_xyz
'x, y, z'
'-x, -y, -z'

loop_
_atom_site_label
_atom_site_type_symbol
_atom_site_fract_x
_atom_site_fract_y
_atom_site_fract_z
_atom_site_U_iso_or_equiv
_atom_site_adp_type
_atom_site_occupancy
_atom_site_symmetry_multiplicity
_atom_site_calc_flag
_atom_site_refinement_flags
Cu1 Cu 0.67648(6) 1.02504(4) 0.16909(3) 0.03483(16) Uani 1 1 d .
N1 N 0.6994(4) 0.8639(3) 0.0393(2) 0.0333(6) Uani 1 1 d .
N2 N 0.6190(4) 0.8529(3) 0.2456(2) 0.0365(6) Uani 1 1 d .
O1 O 0.7511(4) 1.1754(3) 0.0901(2) 0.0412(6) Uani 1 1 d .
O2 O 0.0397(5) 0.3790(4) 0.2371(3) 0.0746(9) Uani 1 1 d .
H2 H -0.0554 0.3240 0.2182 0.112 Uiso 1 1 calc R
C1 C 0.7914(5) 1.0169(4) -0.0909(3) 0.0374(8) Uani 1 1 d .
C2 C 0.7918(4) 1.1581(4) -0.0158(3) 0.0357(7) Uani 1 1 d .
C3 C 0.8381(5) 1.2853(4) -0.0595(3) 0.0428(8) Uani 1 1 d .
H3 H 0.8425 1.3793 -0.0118 0.051 Uiso 1 1 calc R
C4 C 0.8772(5) 1.2745(5) -0.1713(3) 0.0474(9) Uani 1 1 d .
H4 H 0.9044 1.3619 -0.1975 0.057 Uiso 1 1 calc R
C5 C 0.8773(5) 1.1379(5) -0.2458(3) 0.0464(9) Uani 1 1 d .
C6 C 0.8364(5) 1.0118(5) -0.2043(3) 0.0442(8) Uani 1 1 d .
H6 H 0.8381 0.9188 -0.2525 0.053 Uiso 1 1 calc R
C7 C 0.7488(5) 0.8790(4) -0.0582(3) 0.0369(7) Uani 1 1 d .
H7 H 0.7572 0.7918 -0.1120 0.044 Uiso 1 1 calc R
C8 C 0.6318(4) 0.7166(4) 0.1816(3) 0.0364(7) Uani 1 1 d .
C9 C 0.6165(5) 0.5875(4) 0.2267(4) 0.0497(9) Uani 1 1 d .
H9 H 0.6282 0.4941 0.1814 0.060 Uiso 1 1 calc R
C10 C 0.5837(6) 0.5996(5) 0.3397(4) 0.0552(10) Uani 1 1 d .
H10 H 0.5738 0.5143 0.3719 0.066 Uiso 1 1 calc R
C11 C 0.5657(6) 0.7379(5) 0.4043(4) 0.0535(10) Uani 1 1 d .
H11 H 0.5409 0.7476 0.4803 0.064 Uiso 1 1 calc R
C12 C 0.5850(5) 0.8634(4) 0.3553(3) 0.0439(8) Uani 1 1 d .
H12 H 0.5740 0.9576 0.3996 0.053 Uiso 1 1 calc R
C13 C 0.9171(6) 1.1297(6) -0.3696(3) 0.0621(12) Uani 1 1 d .
H13A H 0.9459 1.0294 -0.4007 0.093 Uiso 1 1 calc R
H13B H 1.0208 1.1978 -0.3689 0.093 Uiso 1 1 calc R
H13C H 0.8098 1.1566 -0.4172 0.093 Uiso 1 1 calc R
C14 C 0.0852(9) 0.4101(7) 0.3571(5) 0.0889(17) Uani 1 1 d .
H14A H 0.2114 0.4506 0.3786 0.133 Uiso 1 1 calc R
H14B H 0.0719 0.3196 0.3868 0.133 Uiso 1 1 calc R
H14C H 0.0038 0.4818 0.3894 0.133 Uiso 1 1 calc R
C22 C 0.6578(5) 0.7130(4) 0.0573(3) 0.0401(8) Uani 1 1 d .
H22A H 0.7587 0.6503 0.0390 0.048 Uiso 1 1 calc R
H22B H 0.5455 0.6701 0.0054 0.048 Uiso 1 1 calc R
Cl1 Cl 0.6386(2) 1.20419(11) 0.31927(9) 0.0688(4) Uani 1 1 d .

loop_
_atom_site_aniso_label
_atom_site_aniso_U_11
_atom_site_aniso_U_22
_atom_site_aniso_U_33
_atom_site_aniso_U_23
_atom_site_aniso_U_13
_atom_site_aniso_U_12
Cu1 0.0410(3) 0.0308(2) 0.0341(2) 0.00659(17) 0.00965(17) 0.00327(17)
N1 0.0341(14) 0.0299(14) 0.0353(14) 0.0069(11) 0.0026(11) 0.0020(11)
N2 0.0345(14) 0.0370(16) 0.0409(15) 0.0120(12) 0.0097(12) 0.0030(12)
O1 0.0580(15) 0.0328(13) 0.0358(13) 0.0076(10) 0.0152(11) 0.0018(11)
O2 0.078(2) 0.066(2) 0.076(2) 0.0055(17) 0.0117(18) -0.0117(17)
C1 0.0344(17) 0.045(2) 0.0320(17) 0.0062(15) 0.0024(14) 0.0042(15)
C2 0.0326(16) 0.0399(19) 0.0353(17) 0.0098(14) 0.0039(14) 0.0057(14)
C3 0.046(2) 0.040(2) 0.046(2) 0.0128(16) 0.0126(16) 0.0060(16)
C4 0.042(2) 0.057(2) 0.050(2) 0.0257(19) 0.0090(17) 0.0036(18)
C5 0.0351(18) 0.071(3) 0.0356(19) 0.0154(18) 0.0057(15) 0.0062(18)
C6 0.043(2) 0.056(2) 0.0334(18) 0.0075(16) 0.0057(15) 0.0061(17)
C7 0.0402(18) 0.0351(18) 0.0332(17) 0.0004(14) 0.0055(14) 0.0048(15)
C8 0.0321(17) 0.0316(18) 0.0461(19) 0.0096(15) 0.0043(14) 0.0032(14)
C9 0.052(2) 0.037(2) 0.062(2) 0.0144(18) 0.0097(19) 0.0055(17)
C10 0.062(3) 0.045(2) 0.068(3) 0.029(2) 0.017(2) 0.0059(19)
C11 0.060(2) 0.058(3) 0.053(2) 0.024(2) 0.0222(19) 0.011(2)
C12 0.050(2) 0.038(2) 0.048(2) 0.0102(16) 0.0181(17) 0.0046(16)
C13 0.058(2) 0.094(4) 0.040(2) 0.024(2) 0.0113(19) 0.006(2)
C14 0.104(4) 0.083(4) 0.075(4) 0.009(3) 0.007(3) -0.005(3)
C22 0.0409(19) 0.0321(18) 0.046(2) 0.0041(15) 0.0079(16) 0.0026(15)
Cl1 0.1233(10) 0.0362(5) 0.0528(6) 0.0000(4) 0.0453(6) -0.0028(6)

loop_
_atom_type_symbol
_atom_type_description
_atom_type_scat_dispersion_real
_atom_type_scat_dispersion_imag
_atom_type_scat_source
C C 0.0033 0.0016 'International Tables Vol C Tables 4.2.6.8 and 6.1.1.4'
H H 0.0000 0.0000 'International Tables Vol C Tables 4.2.6.8 and 6.1.1.4'
Cl Cl 0.1484 0.1585 'International Tables Vol C Tables 4.2.6.8 and 6.1.1.4'
Cu Cu 0.3201 1.2651 'International Tables Vol C Tables 4.2.6.8 and 6.1.1.4'
N N 0.0061 0.0033 'International Tables Vol C Tables 4.2.6.8 and 6.1.1.4'
O O 0.0106 0.0060 'International Tables Vol C Tables 4.2.6.8 and 6.1.1.4'

loop_
_geom_angle_atom_site_label_1
_geom_angle_atom_site_label_2
_geom_angle_atom_site_label_3
_geom_angle
O1 Cu1 N1 92.84(11)
O1 Cu1 N2 173.82(11)
N1 Cu1 N2 82.49(11)
O1 Cu1 Cl1 89.21(8)
N1 Cu1 Cl1 177.38(9)
N2 Cu1 Cl1 95.58(9)
C7 N1 C22 118.2(3)
C7 N1 Cu1 126.2(2)
C22 N1 Cu1 115.6(2)
C8 N2 C12 118.8(3)
C8 N2 Cu1 114.9(2)
C12 N2 Cu1 126.0(2)
C2 O1 Cu1 128.0(2)
C14 O2 H2 109.5
C7 C1 C6 117.7(3)
C7 C1 C2 123.2(3)
C6 C1 C2 119.1(3)
O1 C2 C3 119.0(3)
O1 C2 C1 124.0(3)
C3 C2 C1 117.0(3)
C4 C3 C2 121.7(4)
C4 C3 H3 119.2
C2 C3 H3 119.2
C3 C4 C5 122.1(4)
C3 C4 H4 119.0
C5 C4 H4 119.0
C6 C5 C4 117.3(3)
C6 C5 C13 121.8(4)
C4 C5 C13 120.9(4)
C5 C6 C1 122.8(4)
C5 C6 H6 118.6
C1 C6 H6 118.6
N1 C7 C1 125.7(3)
N1 C7 H7 117.2
C1 C7 H7 117.2
N2 C8 C9 121.9(3)
N2 C8 C22 115.8(3)
C9 C8 C22 122.3(3)
C10 C9 C8 118.8(4)
C10 C9 H9 120.6
C8 C9 H9 120.6
C11 C10 C9 119.5(4)
C11 C10 H10 120.2
C9 C10 H10 120.2
C10 C11 C12 119.1(4)
C10 C11 H11 120.4
C12 C11 H11 120.4
N2 C12 C11 121.8(4)
N2 C12 H12 119.1
C11 C12 H12 119.1
C5 C13 H13A 109.5
C5 C13 H13B 109.5
H13A C13 H13B 109.5
C5 C13 H13C 109.5
H13A C13 H13C 109.5
H13B C13 H13C 109.5
O2 C14 H14A 109.5
O2 C14 H14B 109.5
H14A C14 H14B 109.5
O2 C14 H14C 109.5
H14A C14 H14C 109.5
H14B C14 H14C 109.5
N1 C22 C8 110.3(3)
N1 C22 H22A 109.6
C8 C22 H22A 109.6
N1 C22 H22B 109.6
C8 C22 H22B 109.6
H22A C22 H22B 108.1

loop_
_geom_bond_atom_site_label_1
_geom_bond_atom_site_label_2
_geom_bond_distance
Cu1 O1 1.900(2)
Cu1 N1 1.947(3)
Cu1 N2 2.008(3)
Cu1 Cl1 2.2328(10)
N1 C7 1.285(4)
N1 C22 1.456(4)
N2 C8 1.342(4)
N2 C12 1.342(4)
O1 C2 1.311(4)
O2 C14 1.381(6)
O2 H2 0.8200
C1 C7 1.417(5)
C1 C6 1.418(5)
C1 C2 1.419(5)
C2 C3 1.401(5)
C3 C4 1.378(5)
C3 H3 0.9300
C4 C5 1.385(6)
C4 H4 0.9300
C5 C6 1.368(6)
C5 C13 1.521(5)
C6 H6 0.9300
C7 H7 0.9300
C8 C9 1.383(5)
C8 C22 1.503(5)
C9 C10 1.377(6)
C9 H9 0.9300
C10 C11 1.367(6)
C10 H10 0.9300
C11 C12 1.383(5)
C11 H11 0.9300
C12 H12 0.9300
C13 H13A 0.9600
C13 H13B 0.9600
C13 H13C 0.9600
C14 H14A 0.9600
C14 H14B 0.9600
C14 H14C 0.9600
C22 H22A 0.9700
C22 H22B 0.9700

loop_
_geom_hbond_atom_site_label_D
_geom_hbond_atom_site_label_H
_geom_hbond_atom_site_label_A
_geom_hbond_distance_DH
_geom_hbond_distance_HA
_geom_hbond_distance_DA
_geom_hbond_angle_DHA
_geom_hbond_site_symmetry_A
O2 H2 Cl1 0.82 2.95 3.624(4) 141.1 1_445
O2 H2 O1 0.82 2.15 2.892(4) 151.3 1_445
